data_2011644
loop_
_publ_author_name
'Virovets, Alexander V.'
'Kalinina, Irina V.'
'Fedin, Vladimir P.'
'Fenske, Dieter'

_publ_section_title
;Tetragonal polymorphic modification of
 tetrakis(<i>N</i>,<i>N</i>-diethyldithiocarbamato-<i>S</i>,<i>S</i>')tellurium(IV)
;
_journal_issue 12
_journal_name_full 'Acta Crystallographica Section C'
_journal_page_first e589
_journal_page_last e590
_journal_paper_doi 10.1107/S0108270100015389
_journal_volume 56
_journal_year 2000
_chemical_formula_structural 'C20 H40 N4 S8 Te'
_chemical_formula_sum 'C20 H40 N4 S8 Te'
_chemical_formula_weight 720.64
_chemical_name_common none
_chemical_name_systematic
;
 tetracis(diethyldithiocarbamato)tellurium(IV)
;
_space_group_IT_number 96
_symmetry_cell_setting tetragonal
_symmetry_space_group_name_Hall 'P 4nw 2abw'
_symmetry_space_group_name_H-M 'P 43 21 2'
_audit_creation_method SHELXL-97
_cell_angle_alpha 90.00
_cell_angle_beta 90.00
_cell_angle_gamma 90.00
_cell_formula_units_Z 4
_cell_length_a 10.3970(15)
_cell_length_b 10.3970(15)
_cell_length_c 29.262(6)
_cell_measurement_reflns_used 32
_cell_measurement_temperature 212(2)
_cell_measurement_theta_max 14.4
_cell_measurement_theta_min 11.2
_cell_volume 3163.2(9)
_computing_cell_refinement STADI4
_computing_data_collection 'STADI4 (Stoe, 1998)'
_computing_data_reduction 'X-RED  (Stoe, 1998)'
_computing_molecular_graphics 'local programs'
_computing_publication_material 'local programs'
_computing_structure_refinement 'SHELXL97 (Sheldrick, 1997)'
_computing_structure_solution 'SHELXS97 (Sheldrick, 1990)'
_diffrn_ambient_temperature 212(2)
_diffrn_measured_fraction_theta_full 1.000
_diffrn_measured_fraction_theta_max 1.000
_diffrn_measurement_device_type 'Stoe Stadi-4'
_diffrn_measurement_method \w
_diffrn_radiation_monochromator graphite
_diffrn_radiation_source 'fine-focus sealed tube'
_diffrn_radiation_type MoK\a
_diffrn_radiation_wavelength .71073
_diffrn_reflns_av_R_equivalents .021
_diffrn_reflns_av_sigmaI/netI .0318
_diffrn_reflns_limit_h_max 12
_diffrn_reflns_limit_h_min 0
_diffrn_reflns_limit_k_max 12
_diffrn_reflns_limit_k_min 0
_diffrn_reflns_limit_l_max 34
_diffrn_reflns_limit_l_min 0
_diffrn_reflns_number 3161
_diffrn_reflns_theta_full 25.00
_diffrn_reflns_theta_max 25.00
_diffrn_reflns_theta_min 2.08
_diffrn_standards_decay_% 0
_diffrn_standards_interval_time 60
_diffrn_standards_number 3
_exptl_absorpt_coefficient_mu 1.486
_exptl_absorpt_correction_T_max .660
_exptl_absorpt_correction_T_min .596
_exptl_absorpt_correction_type empirical
_exptl_absorpt_process_details 'X-RED (Stoe & Cie, 1998)'
_exptl_crystal_colour orange
_exptl_crystal_density_diffrn 1.513
_exptl_crystal_density_method 'not measured'
_exptl_crystal_description octahedron
_exptl_crystal_F_000 1472
_exptl_crystal_size_max .33
_exptl_crystal_size_mid .30
_exptl_crystal_size_min .28
_refine_diff_density_max .291
_refine_diff_density_min -.279
_refine_ls_abs_structure_details 'Flack (1983), 1094 Friedel pairs'
_refine_ls_abs_structure_Flack -.06(3)
_refine_ls_extinction_method none
_refine_ls_goodness_of_fit_ref 1.125
_refine_ls_hydrogen_treatment constr
_refine_ls_matrix_type full
_refine_ls_number_parameters 150
_refine_ls_number_reflns 2791
_refine_ls_number_restraints 0
_refine_ls_restrained_S_all 1.125
_refine_ls_R_factor_all .040
_refine_ls_R_factor_gt .029
_refine_ls_shift/su_max .001
_refine_ls_shift/su_mean .000
_refine_ls_structure_factor_coef Fsqd
_refine_ls_weighting_details 'calc w = 1/[\s^2^(Fo^2^)+(0.0079P)^2^+5.2275P] where P = (Fo^2^+2Fc^2^)/3'
_refine_ls_weighting_scheme calc
_refine_ls_wR_factor_ref .057
_reflns_number_gt 2527
_reflns_number_total 2791
_reflns_threshold_expression I>2\s(I)
_cod_data_source_file qa0439.cif
_cod_data_source_block I
_cod_original_sg_symbol_Hall 'P 41n 2abw'
_cod_database_code 2011644

loop_
_symmetry_equiv_pos_as_xyz
'x, y, z'
'-x, -y, z+1/2'
'-y+1/2, x+1/2, z+3/4'
'y+1/2, -x+1/2, z+1/4'
'-x+1/2, y+1/2, -z+3/4'
'x+1/2, -y+1/2, -z+1/4'
'y, x, -z'
'-y, -x, -z+1/2'

loop_
_atom_site_label
_atom_site_fract_x
_atom_site_fract_y
_atom_site_fract_z
_atom_site_U_iso_or_equiv
_atom_site_adp_type
_atom_site_calc_flag
_atom_site_refinement_flags
_atom_site_occupancy
_atom_site_disorder_assembly
_atom_site_disorder_group
_atom_site_type_symbol
Te1 .43761(3) .56239(3) .7500 .02151(9) Uani d S 1 . . Te
S11 .42914(12) .39940(10) .82649(4) .0287(3) Uani d . 1 . . S
S12 .66612(11) .53125(12) .79778(4) .0339(3) Uani d . 1 . . S
S21 .19313(11) .46936(11) .76072(4) .0329(3) Uani d . 1 . . S
S22 .27112(11) .65413(13) .68924(4) .0336(3) Uani d . 1 . . S
C1 .5912(4) .4240(4) .83389(13) .0269(10) Uani d . 1 . . C
N1 .6578(4) .3632(4) .86666(13) .0351(10) Uani d . 1 . . N
C11 .5945(6) .2774(5) .89921(17) .0474(15) Uani d . 1 . . C
H11A .6457 .1987 .9021 .047 Uiso calc R 1 . . H
H11B .5101 .2532 .8870 .047 Uiso calc R 1 . . H
C12 .5765(7) .3350(6) .94570(19) .0697(19) Uani d . 1 . . C
H12A .6597 .3468 .9601 .070 Uiso calc R 1 . . H
H12B .5242 .2780 .9642 .070 Uiso calc R 1 . . H
H12C .5338 .4176 .9429 .070 Uiso calc R 1 . . H
C13 .7988(5) .3767(5) .87132(18) .0468(15) Uani d . 1 . . C
H13A .8220 .3683 .9036 .047 Uiso calc R 1 . . H
H13B .8239 .4631 .8613 .047 Uiso calc R 1 . . H
C14 .8729(5) .2793(6) .8442(2) .0552(16) Uani d . 1 . . C
H14A .8476 .1934 .8535 .055 Uiso calc R 1 . . H
H14B .9642 .2908 .8495 .055 Uiso calc R 1 . . H
H14C .8547 .2906 .8119 .055 Uiso calc R 1 . . H
C2 .1502(4) .5677(5) .71586(14) .0277(10) Uani d . 1 . . C
N2 .0285(3) .5801(4) .70322(12) .0330(10) Uani d . 1 . . N
C21 -.0123(5) .6597(5) .66391(16) .0398(13) Uani d . 1 . . C
H21A -.0754 .6119 .6457 .040 Uiso calc R 1 . . H
H21B .0624 .6771 .6444 .040 Uiso calc R 1 . . H
C22 -.0710(7) .7863(6) .67908(19) .0628(16) Uani d . 1 . . C
H22A -.1558 .7708 .6917 .063 Uiso calc R 1 . . H
H22B -.0781 .8436 .6530 .063 Uiso calc R 1 . . H
H22C -.0167 .8254 .7022 .063 Uiso calc R 1 . . H
C23 -.0755(5) .5178(5) .72878(16) .0379(12) Uani d . 1 . . C
H23A -.1541 .5690 .7252 .038 Uiso calc R 1 . . H
H23B -.0531 .5177 .7613 .038 Uiso calc R 1 . . H
C24 -.1032(5) .3820(5) .71424(19) .0484(15) Uani d . 1 . . C
H24A -.1259 .3808 .6821 .048 Uiso calc R 1 . . H
H24B -.1742 .3482 .7321 .048 Uiso calc R 1 . . H
H24C -.0275 .3293 .7191 .048 Uiso calc R 1 . . H

loop_
_atom_site_aniso_label
_atom_site_aniso_U_11
_atom_site_aniso_U_22
_atom_site_aniso_U_33
_atom_site_aniso_U_12
_atom_site_aniso_U_13
_atom_site_aniso_U_23
Te1 .01978(11) .01978(11) .02498(18) -.00109(17) -.00064(13) -.00064(13)
S11 .0280(6) .0259(6) .0324(6) -.0013(5) .0005(5) .0031(4)
S12 .0259(6) .0408(8) .0349(6) -.0055(5) -.0031(5) .0047(6)
S21 .0227(6) .0366(7) .0394(7) -.0056(5) -.0019(5) .0107(5)
S22 .0223(6) .0440(7) .0346(7) -.0038(5) -.0011(5) .0122(6)
C1 .031(3) .024(2) .0255(19) -.0011(19) -.0053(18) -.008(2)
N1 .039(3) .034(2) .033(2) .0026(18) -.0145(19) .0010(19)
C11 .055(4) .041(3) .046(3) .001(3) -.016(3) .016(3)
C12 .077(5) .080(5) .052(4) -.003(4) .009(4) .009(3)
C13 .039(3) .053(3) .048(3) .002(3) -.024(3) .002(3)
C14 .036(3) .062(4) .068(4) .006(3) -.014(3) -.006(3)
C2 .026(2) .032(2) .025(2) .001(2) -.0001(18) .000(2)
N2 .021(2) .046(2) .032(2) -.0006(19) -.0015(16) .006(2)
C21 .026(3) .063(4) .030(3) .000(3) -.006(2) .009(3)
C22 .073(4) .063(4) .052(3) .008(4) .005(4) .015(3)
C23 .018(2) .058(3) .037(3) -.009(2) .003(2) .002(2)
C24 .038(3) .061(4) .047(3) -.009(3) .003(3) -.005(3)

loop_
_atom_type_symbol
_atom_type_description
_atom_type_scat_dispersion_real
_atom_type_scat_dispersion_imag
_atom_type_scat_source
C C .0033 .0016 'International Tables Vol C Tables 4.2.6.8 and 6.1.1.4'
H H .0000 .0000 'International Tables Vol C Tables 4.2.6.8 and 6.1.1.4'
N N .0061 .0033 'International Tables Vol C Tables 4.2.6.8 and 6.1.1.4'
S S .1246 .1234 'International Tables Vol C Tables 4.2.6.8 and 6.1.1.4'
Te Te -.5308 1.6751 'International Tables Vol C Tables 4.2.6.8 and 6.1.1.4'

loop_
_geom_angle_atom_site_label_1
_geom_angle_atom_site_label_2
_geom_angle_atom_site_label_3
_geom_angle_site_symmetry_1
_geom_angle_site_symmetry_3
_geom_angle
_geom_angle_publ_flag
S11 Te1 S11 8_666 . 132.28(5) yes
S12 Te1 S11 8_666 8_666 63.58(3) no
S12 Te1 S11 . 8_666 83.60(4) yes
S12 Te1 S11 8_666 . 83.60(4) yes
S12 Te1 S11 . . 63.58(3) yes
S12 Te1 S12 8_666 . 93.10(5) yes
S21 Te1 S11 . 8_666 131.50(3) yes
S21 Te1 S11 8_666 8_666 70.51(3) no
S21 Te1 S11 . . 70.51(3) yes
S21 Te1 S11 8_666 . 131.50(3) yes
S21 Te1 S12 . 8_666 82.16(4) yes
S21 Te1 S12 8_666 8_666 134.09(3) no
S21 Te1 S12 . . 134.09(3) yes
S21 Te1 S12 8_666 . 82.16(4) yes
S21 Te1 S21 . 8_666 132.01(5) yes
S22 Te1 S11 . 8_666 81.30(4) yes
S22 Te1 S11 8_666 8_666 136.80(4) no
S22 Te1 S11 . . 136.80(4) yes
S22 Te1 S11 8_666 . 81.30(4) yes
S22 Te1 S12 . 8_666 92.64(4) yes
S22 Te1 S12 8_666 8_666 159.41(4) no
S22 Te1 S12 . . 159.41(4) yes
S22 Te1 S12 8_666 . 92.64(4) yes
S22 Te1 S21 . . 66.35(4) yes
S22 Te1 S21 8_666 . 79.65(4) yes
S22 Te1 S21 . 8_666 79.65(4) yes
S22 Te1 S21 8_666 8_666 66.35(4) no
S22 Te1 S22 . 8_666 88.86(6) yes
C1 S11 Te1 . . 88.86(15) no
C1 S12 Te1 . . 89.85(14) no
C2 S21 Te1 . . 86.74(15) no
C2 S22 Te1 . . 89.17(15) no
S11 C1 S12 . . 117.5(2) no
N1 C1 S11 . . 121.8(4) no
N1 C1 S12 . . 120.7(4) no
C1 N1 C11 . . 121.4(4) no
C1 N1 C13 . . 122.2(4) no
C11 N1 C13 . . 116.4(4) no
N1 C11 C12 . . 113.8(5) no
N1 C13 C14 . . 113.3(4) no
S21 C2 S22 . . 117.6(2) no
N2 C2 S21 . . 121.2(4) no
N2 C2 S22 . . 121.2(4) no
C2 N2 C21 . . 123.0(4) no
C2 N2 C23 . . 121.3(4) no
C23 N2 C21 . . 115.7(4) no
N2 C21 C22 . . 111.9(4) no
N2 C23 C24 . . 114.3(4) no

loop_
_geom_bond_atom_site_label_1
_geom_bond_atom_site_label_2
_geom_bond_site_symmetry_2
_geom_bond_distance
_geom_bond_publ_flag
Te1 S11 8_666 2.8088(11) no
Te1 S11 . 2.8088(11) yes
Te1 S12 8_666 2.7758(12) no
Te1 S12 . 2.7758(13) yes
Te1 S21 . 2.7377(12) yes
Te1 S21 8_666 2.7377(12) no
Te1 S22 . 2.6584(13) yes
Te1 S22 8_666 2.6584(13) no
S11 C1 . 1.718(4) yes
S12 C1 . 1.723(5) yes
S21 C2 . 1.723(5) yes
S22 C2 . 1.730(5) yes
C1 N1 . 1.341(5) yes
N1 C11 . 1.462(7) yes
N1 C13 . 1.479(6) yes
C11 C12 . 1.498(7) yes
C13 C14 . 1.501(7) yes
C2 N2 . 1.325(5) yes
N2 C21 . 1.479(6) yes
N2 C23 . 1.466(6) yes
C21 C22 . 1.517(8) yes
C23 C24 . 1.503(7) yes
